data_1522760
loop_
_publ_author_name
'Raub, E.'
'Mahler, W.'

_publ_section_title
;
 Die Legierungen des Mangans mit Pt, Ir, Rh und Ru
;
_journal_name_full 'Zeitschrift fuer Metallkunde'
_journal_page_first 282
_journal_page_last 290
_journal_volume 46
_journal_year 1955
_chemical_formula_sum 'Mn Pt'
_space_group_IT_number 123
_symmetry_space_group_name_Hall '-P 4 2'
_symmetry_space_group_name_H-M 'P 4/m m m'
_cell_angle_alpha 90
_cell_angle_beta 90
_cell_angle_gamma 90
_cell_formula_units_Z 1
_cell_length_a 2.827
_cell_length_b 2.827
_cell_length_c 3.669
_cell_volume 29.322
_citation_journal_id_ASTM ZEMTAE
_cod_data_source_file Raub_ZEMTAE_1955_1152.cif
_cod_data_source_block Mn1Pt1
_cod_original_cell_volume 29.32238
_cod_original_formula_sum 'Mn1 Pt1'
_cod_database_code 1522760

loop_
_symmetry_equiv_pos_as_xyz
x,y,z
-y,x,z
-x,-y,z
y,-x,z
x,-y,-z
y,x,-z
-x,y,-z
-y,-x,-z
-x,-y,-z
y,-x,-z
x,y,-z
-y,x,-z
-x,y,z
-y,-x,z
x,-y,z
y,x,z

loop_
_atom_site_label
_atom_site_type_symbol
_atom_site_fract_x
_atom_site_fract_y
_atom_site_fract_z
_atom_site_occupancy
_atom_site_U_iso_or_equiv
Mn1 Mn 0 0 0 1 0.0
Pt1 Pt 0.5 0.5 0.5 1 0.0
